data_4339215
loop_
_publ_author_name
'Venkateswaran, Ramalingam'
'Balakrishna, Maravanji S.'
'Mobin, Shaikh M.'
'Tuononen, Heikki M.'

_publ_section_title
;
 Copper(I) complexes of bis(2-(diphenylphosphino)phenyl) ether: synthesis,
 reactivity, and theoretical calculations.
;
_journal_issue 16
_journal_name_full 'Inorganic chemistry'
_journal_page_first 6535
_journal_page_last 6541
_journal_paper_doi 10.1021/ic7005474
_journal_volume 46
_journal_year 2007
_chemical_formula_sum 'C72 H56 B Cu F4 O2 P4'
_chemical_formula_weight 1227.40
_chemical_name_systematic
;
 ?
;
_space_group_IT_number 60
_symmetry_cell_setting orthorhombic
_symmetry_space_group_name_Hall '-P 2n 2ab'
_symmetry_space_group_name_H-M 'P b c n'
_atom_sites_solution_hydrogens geom
_atom_sites_solution_primary direct
_atom_sites_solution_secondary difmap
_audit_creation_method SHELXL-97
_cell_angle_alpha 90.00
_cell_angle_beta 90.00
_cell_angle_gamma 90.00
_cell_formula_units_Z 8
_cell_length_a 20.1286(16)
_cell_length_b 24.5174(17)
_cell_length_c 24.833(3)
_cell_measurement_reflns_used 43093
_cell_measurement_temperature 150(2)
_cell_measurement_theta_max 32.2322
_cell_measurement_theta_min 2.9648
_cell_volume 12255(2)
_computing_cell_refinement 'CrysAlis RED, Oxford Diffraction Ltd.,'
_computing_data_collection 'CrysAlis CCD, Oxford Diffraction Ltd.,'
_computing_data_reduction 'CrysAlis RED, Oxford Diffraction Ltd.,'
_computing_molecular_graphics Ortep3
_computing_publication_material Shelx97
_computing_structure_refinement 'SHELXL-97 (Sheldrick, 1997)'
_computing_structure_solution 'SHELXS-97 (Sheldrick, 1997)'
_diffrn_ambient_temperature 150(2)
_diffrn_detector_area_resol_mean 15.9948
_diffrn_measured_fraction_theta_full 0.996
_diffrn_measured_fraction_theta_max 0.996
_diffrn_radiation_monochromator graphite
_diffrn_radiation_source 'Enhance (Mo) X-ray Source'
_diffrn_radiation_type MoK\a
_diffrn_radiation_wavelength 0.71073
_diffrn_reflns_av_R_equivalents 0.0410
_diffrn_reflns_av_sigmaI/netI 0.0270
_diffrn_reflns_limit_h_max 23
_diffrn_reflns_limit_h_min -23
_diffrn_reflns_limit_k_max 28
_diffrn_reflns_limit_k_min -29
_diffrn_reflns_limit_l_max 29
_diffrn_reflns_limit_l_min -29
_diffrn_reflns_number 98782
_diffrn_reflns_theta_full 25.00
_diffrn_reflns_theta_max 25.00
_diffrn_reflns_theta_min 2.97
_exptl_absorpt_coefficient_mu 0.520
_exptl_absorpt_correction_T_max 0.8943
_exptl_absorpt_correction_T_min 0.8472
_exptl_absorpt_correction_type multi-scan
_exptl_absorpt_process_details
;
CrysAlis RED, Oxford Diffraction Ltd.,
Version 1.171.29.9 (release 23-03-2006 CrysAlis171 .NET)
(compiled Mar 23 2006,23:39:28)
Empirical absorption correction using spherical harmonics,
 implemented in SCALE3 ABSPACK scaling algorithm.
;
_exptl_crystal_colour colourless
_exptl_crystal_density_diffrn 1.330
_exptl_crystal_density_method 'not measured'
_exptl_crystal_description block
_exptl_crystal_F_000 5072
_exptl_crystal_size_max 0.33
_exptl_crystal_size_mid 0.26
_exptl_crystal_size_min 0.22
_refine_diff_density_max 1.030
_refine_diff_density_min -1.060
_refine_diff_density_rms 0.073
_refine_ls_extinction_method none
_refine_ls_goodness_of_fit_ref 1.089
_refine_ls_hydrogen_treatment riding
_refine_ls_matrix_type full
_refine_ls_number_parameters 758
_refine_ls_number_reflns 10745
_refine_ls_number_restraints 0
_refine_ls_restrained_S_all 1.089
_refine_ls_R_factor_all 0.0666
_refine_ls_R_factor_gt 0.0489
_refine_ls_shift/su_max 0.002
_refine_ls_shift/su_mean 0.000
_refine_ls_structure_factor_coef Fsqd
_refine_ls_weighting_details 'calc w=1/[\s^2^(Fo^2^)+(0.1025P)^2^+0.2496P] where P=(Fo^2^+2Fc^2^)/3'
_refine_ls_weighting_scheme calc
_refine_ls_wR_factor_gt 0.1410
_refine_ls_wR_factor_ref 0.1502
_reflns_number_gt 8081
_reflns_number_total 10745
_reflns_threshold_expression >2sigma(I)
_cod_data_source_file ic7005474-file002.cif
_cod_data_source_block msb022a
_cod_depositor_comments
;
The following automatic conversions were performed:

'_symmetry_cell_setting' value 'Orthorhombic' changed to
'orthorhombic' according to
/usr/data/users/saulius/automatic-downloads/retrospective/ACS/lib/dictionaries/cif_core.dic
dictionary named 'cif_core.dic' version 2.4.2 from 2011-04-26.

Automatic conversion script
Id: cif_fix_values 2281 2013-09-26 08:29:07Z andrius 
;
_cod_original_cell_volume 12255.1(18)
_cod_database_code 4339215

loop_
_symmetry_equiv_pos_as_xyz
'x, y, z'
'-x+1/2, -y+1/2, z+1/2'
'x+1/2, -y+1/2, -z'
'-x, y, -z+1/2'
'-x, -y, -z'
'x-1/2, y-1/2, -z-1/2'
'-x-1/2, y-1/2, z'
'x, -y, z-1/2'

loop_
_atom_site_label
_atom_site_type_symbol
_atom_site_fract_x
_atom_site_fract_y
_atom_site_fract_z
_atom_site_U_iso_or_equiv
_atom_site_adp_type
_atom_site_occupancy
_atom_site_symmetry_multiplicity
_atom_site_calc_flag
_atom_site_refinement_flags
Cu1 Cu 0.281624(17) 0.131242(14) 0.561305(15) 0.02493(13) Uani 1 1 d .
P1 P 0.36563(3) 0.07381(3) 0.53908(3) 0.02062(17) Uani 1 1 d .
P2 P 0.17898(4) 0.09233(3) 0.55701(3) 0.02615(19) Uani 1 1 d .
P3 P 0.29464(4) 0.22328(3) 0.56025(3) 0.02248(18) Uani 1 1 d .
P4 P 0.27294(4) 0.09223(3) 0.71579(3) 0.02624(19) Uani 1 1 d .
O1 O 0.28746(12) 0.20189(8) 0.67178(9) 0.0379(6) Uani 1 1 d .
O2 O 0.27361(9) 0.00292(8) 0.58940(8) 0.0253(4) Uani 1 1 d .
C1 C 0.42030(14) 0.05717(11) 0.59516(11) 0.0226(6) Uani 1 1 d .
C2 C 0.42960(14) 0.09606(11) 0.63530(11) 0.0237(6) Uani 1 1 d .
H2 H 0.4060 0.1287 0.6342 0.028 Uiso 1 1 calc R
C3 C 0.47379(16) 0.08629(13) 0.67671(12) 0.0328(7) Uani 1 1 d .
H3 H 0.4804 0.1125 0.7032 0.039 Uiso 1 1 calc R
C4 C 0.50832(15) 0.03727(14) 0.67872(12) 0.0332(7) Uani 1 1 d .
H4 H 0.5385 0.0309 0.7063 0.040 Uiso 1 1 calc R
C5 C 0.49789(15) -0.00171(13) 0.63993(13) 0.0341(7) Uani 1 1 d .
H5 H 0.5204 -0.0348 0.6417 0.041 Uiso 1 1 calc R
C6 C 0.45393(14) 0.00803(12) 0.59808(12) 0.0274(7) Uani 1 1 d .
H6 H 0.4470 -0.0185 0.5719 0.033 Uiso 1 1 calc R
C7 C 0.42234(14) 0.10011(11) 0.48810(11) 0.0243(6) Uani 1 1 d .
C8 C 0.49069(14) 0.10084(12) 0.49495(12) 0.0280(7) Uani 1 1 d .
H8 H 0.5096 0.0838 0.5247 0.034 Uiso 1 1 calc R
C9 C 0.53108(17) 0.12690(12) 0.45761(14) 0.0357(8) Uani 1 1 d .
H9 H 0.5768 0.1280 0.4630 0.043 Uiso 1 1 calc R
C10 C 0.50391(17) 0.15119(13) 0.41265(14) 0.0377(8) Uani 1 1 d .
H10 H 0.5312 0.1681 0.3875 0.045 Uiso 1 1 calc R
C11 C 0.43590(18) 0.15031(12) 0.40520(13) 0.0357(8) Uani 1 1 d .
H11 H 0.4174 0.1664 0.3748 0.043 Uiso 1 1 calc R
C12 C 0.39538(17) 0.12557(12) 0.44280(12) 0.0291(7) Uani 1 1 d .
H12 H 0.3496 0.1258 0.4379 0.035 Uiso 1 1 calc R
C13 C 0.33981(14) 0.00828(11) 0.51180(11) 0.0223(6) Uani 1 1 d .
C14 C 0.36264(16) -0.01393(12) 0.46387(12) 0.0283(7) Uani 1 1 d .
H14 H 0.3960 0.0038 0.4447 0.034 Uiso 1 1 calc R
C15 C 0.33627(18) -0.06220(13) 0.44420(13) 0.0359(8) Uani 1 1 d .
H15 H 0.3521 -0.0769 0.4121 0.043 Uiso 1 1 calc R
C16 C 0.28617(18) -0.08868(13) 0.47249(14) 0.0380(8) Uani 1 1 d .
H16 H 0.2683 -0.1209 0.4591 0.046 Uiso 1 1 calc R
C17 C 0.26274(17) -0.06741(12) 0.52023(13) 0.0324(7) Uani 1 1 d .
H17 H 0.2287 -0.0849 0.5388 0.039 Uiso 1 1 calc R
C18 C 0.29018(14) -0.01994(11) 0.54017(12) 0.0240(6) Uani 1 1 d .
C19 C 0.20974(14) -0.00622(12) 0.60917(12) 0.0265(6) Uani 1 1 d .
C20 C 0.19818(16) -0.05050(12) 0.64195(13) 0.0331(7) Uani 1 1 d .
H20 H 0.2325 -0.0744 0.6504 0.040 Uiso 1 1 calc R
C21 C 0.13502(17) -0.05908(13) 0.66226(14) 0.0388(8) Uani 1 1 d .
H21 H 0.1267 -0.0889 0.6844 0.047 Uiso 1 1 calc R
C22 C 0.08411(17) -0.02317(14) 0.64965(15) 0.0426(9) Uani 1 1 d .
H22 H 0.0413 -0.0296 0.6623 0.051 Uiso 1 1 calc R
C23 C 0.09693(16) 0.02203(13) 0.61840(14) 0.0363(8) Uani 1 1 d .
H23 H 0.0628 0.0465 0.6111 0.044 Uiso 1 1 calc R
C24 C 0.16033(15) 0.03187(12) 0.59739(12) 0.0285(7) Uani 1 1 d .
C25 C 0.16045(17) 0.07117(15) 0.48828(14) 0.0402(8) Uani 1 1 d .
C26 C 0.1242(3) 0.0248(2) 0.47538(19) 0.0753(14) Uani 1 1 d .
H26 H 0.1091 0.0018 0.5026 0.090 Uiso 1 1 calc R
C27 C 0.1103(3) 0.0124(3) 0.4216(2) 0.102(2) Uani 1 1 d .
H27 H 0.0870 -0.0191 0.4128 0.123 Uiso 1 1 calc R
C28 C 0.1315(3) 0.0476(3) 0.3817(2) 0.100(2) Uani 1 1 d .
H28 H 0.1202 0.0406 0.3460 0.120 Uiso 1 1 calc R
C29 C 0.1688(2) 0.0925(2) 0.39378(17) 0.0670(13) Uani 1 1 d .
H29 H 0.1832 0.1155 0.3664 0.080 Uiso 1 1 calc R
C30 C 0.1853(2) 0.10376(17) 0.44668(14) 0.0478(9) Uani 1 1 d .
H30 H 0.2130 0.1331 0.4546 0.057 Uiso 1 1 calc R
C31 C 0.11183(15) 0.13793(13) 0.57544(14) 0.0337(7) Uani 1 1 d .
C32 C 0.05595(18) 0.1466(2) 0.54252(18) 0.0640(12) Uani 1 1 d .
H32 H 0.0523 0.1289 0.5095 0.077 Uiso 1 1 calc R
C33 C 0.0067(2) 0.1815(2) 0.5596(2) 0.0824(18) Uani 1 1 d .
H33 H -0.0304 0.1874 0.5381 0.099 Uiso 1 1 calc R
C34 C 0.0121(2) 0.20778(17) 0.6084(2) 0.0703(15) Uani 1 1 d .
H34 H -0.0215 0.2313 0.6194 0.084 Uiso 1 1 calc R
C35 C 0.0665(2) 0.19971(14) 0.64129(19) 0.0534(11) Uani 1 1 d .
H35 H 0.0695 0.2174 0.6743 0.064 Uiso 1 1 calc R
C36 C 0.11664(17) 0.16484(12) 0.62429(15) 0.0390(8) Uani 1 1 d .
H36 H 0.1538 0.1595 0.6459 0.047 Uiso 1 1 calc R
C37 C 0.27157(15) 0.24912(12) 0.49388(12) 0.0268(6) Uani 1 1 d .
C38 C 0.20656(15) 0.24441(13) 0.47556(13) 0.0322(7) Uani 1 1 d .
H38 H 0.1738 0.2312 0.4986 0.039 Uiso 1 1 calc R
C39 C 0.19008(17) 0.25901(14) 0.42385(14) 0.0396(8) Uani 1 1 d .
H39 H 0.1463 0.2556 0.4123 0.048 Uiso 1 1 calc R
C40 C 0.23731(18) 0.27856(16) 0.38897(14) 0.0451(9) Uani 1 1 d .
H40 H 0.2259 0.2882 0.3540 0.054 Uiso 1 1 calc R
C41 C 0.30159(19) 0.28363(18) 0.40654(15) 0.0530(10) Uani 1 1 d .
H41 H 0.3339 0.2973 0.3834 0.064 Uiso 1 1 calc R
C42 C 0.31883(16) 0.26852(15) 0.45857(14) 0.0417(8) Uani 1 1 d .
H42 H 0.3628 0.2715 0.4697 0.050 Uiso 1 1 calc R
C43 C 0.37750(14) 0.25261(12) 0.57139(12) 0.0252(6) Uani 1 1 d .
C44 C 0.43283(15) 0.22204(12) 0.55914(13) 0.0296(7) Uani 1 1 d .
H44 H 0.4277 0.1868 0.5459 0.036 Uiso 1 1 calc R
C45 C 0.49586(16) 0.24301(14) 0.56622(15) 0.0388(8) Uani 1 1 d .
H45 H 0.5328 0.2220 0.5573 0.047 Uiso 1 1 calc R
C46 C 0.50434(16) 0.29476(14) 0.58634(14) 0.0394(8) Uani 1 1 d .
H46 H 0.5468 0.3087 0.5917 0.047 Uiso 1 1 calc R
C47 C 0.44946(18) 0.32564(14) 0.59841(16) 0.0448(9) Uani 1 1 d .
H47 H 0.4547 0.3608 0.6117 0.054 Uiso 1 1 calc R
C48 C 0.38652(17) 0.30471(13) 0.59087(16) 0.0417(9) Uani 1 1 d .
H48 H 0.3497 0.3261 0.5991 0.050 Uiso 1 1 calc R
C49 C 0.24533(14) 0.26265(11) 0.60774(12) 0.0238(6) Uani 1 1 d .
C50 C 0.20624(14) 0.30783(11) 0.59472(13) 0.0274(7) Uani 1 1 d .
H50 H 0.2011 0.3180 0.5589 0.033 Uiso 1 1 calc R
C51 C 0.17508(15) 0.33756(12) 0.63476(14) 0.0340(7) Uani 1 1 d .
H51 H 0.1488 0.3674 0.6257 0.041 Uiso 1 1 calc R
C52 C 0.18272(17) 0.32334(13) 0.68769(14) 0.0380(8) Uani 1 1 d .
H52 H 0.1619 0.3437 0.7144 0.046 Uiso 1 1 calc R
C53 C 0.22117(18) 0.27891(14) 0.70173(14) 0.0402(8) Uani 1 1 d .
H53 H 0.2264 0.2693 0.7377 0.048 Uiso 1 1 calc R
C54 C 0.25171(16) 0.24888(11) 0.66178(12) 0.0287(7) Uani 1 1 d .
C55 C 0.32577(16) 0.19701(12) 0.71851(12) 0.0306(7) Uani 1 1 d .
C56 C 0.36740(18) 0.23970(14) 0.73472(14) 0.0409(8) Uani 1 1 d .
H56 H 0.3682 0.2723 0.7156 0.049 Uiso 1 1 calc R
C57 C 0.40695(17) 0.23280(14) 0.77918(15) 0.0403(8) Uani 1 1 d .
H57 H 0.4343 0.2610 0.7909 0.048 Uiso 1 1 calc R
C58 C 0.40591(17) 0.18352(14) 0.80653(14) 0.0385(8) Uani 1 1 d .
H58 H 0.4328 0.1787 0.8366 0.046 Uiso 1 1 calc R
C59 C 0.36553(15) 0.14159(13) 0.78965(13) 0.0308(7) Uani 1 1 d .
H59 H 0.3657 0.1088 0.8084 0.037 Uiso 1 1 calc R
C60 C 0.32407(14) 0.14747(12) 0.74460(12) 0.0248(6) Uani 1 1 d .
C61 C 0.19300(16) 0.10108(13) 0.74994(12) 0.0312(7) Uani 1 1 d .
C62 C 0.16999(17) 0.15103(14) 0.76866(14) 0.0389(8) Uani 1 1 d .
H62 H 0.1979 0.1812 0.7678 0.047 Uiso 1 1 calc R
C63 C 0.10587(18) 0.15646(16) 0.78867(15) 0.0467(9) Uani 1 1 d .
H63 H 0.0902 0.1905 0.7993 0.056 Uiso 1 1 calc R
C64 C 0.06536(17) 0.11098(16) 0.79267(15) 0.0473(9) Uani 1 1 d .
H64 H 0.0232 0.1141 0.8076 0.057 Uiso 1 1 calc R
C65 C 0.08741(18) 0.06142(15) 0.77461(16) 0.0470(9) Uani 1 1 d .
H65 H 0.0601 0.0309 0.7773 0.056 Uiso 1 1 calc R
C66 C 0.15008(16) 0.05653(14) 0.75245(15) 0.0393(8) Uani 1 1 d .
H66 H 0.1639 0.0230 0.7390 0.047 Uiso 1 1 calc R
C67 C 0.30627(15) 0.03153(11) 0.74945(12) 0.0259(6) Uani 1 1 d .
C68 C 0.29186(16) 0.01633(14) 0.80205(13) 0.0344(7) Uani 1 1 d .
H68 H 0.2638 0.0379 0.8228 0.041 Uiso 1 1 calc R
C69 C 0.31898(17) -0.03074(13) 0.82377(14) 0.0392(8) Uani 1 1 d .
H69 H 0.3092 -0.0407 0.8590 0.047 Uiso 1 1 calc R
C70 C 0.36070(17) -0.06288(13) 0.79277(15) 0.0391(8) Uani 1 1 d .
H70 H 0.3790 -0.0944 0.8075 0.047 Uiso 1 1 calc R
C71 C 0.37533(16) -0.04877(12) 0.74066(14) 0.0345(8) Uani 1 1 d .
H71 H 0.4038 -0.0703 0.7202 0.041 Uiso 1 1 calc R
C72 C 0.34709(14) -0.00177(11) 0.71875(13) 0.0259(6) Uani 1 1 d .
H72 H 0.3558 0.0073 0.6831 0.031 Uiso 1 1 calc R
B1 B 0.0000 0.3156(2) 0.7500 0.0357(12) Uani 1 2 d S
F1 F 0.0479(2) 0.28646(16) 0.77623(16) 0.1433(17) Uani 1 1 d .
F2 F 0.02799(16) 0.34700(15) 0.71232(12) 0.1072(12) Uani 1 1 d .
F3 F 0.45494(18) 0.35024(11) 0.72330(15) 0.1151(14) Uani 1 1 d .
B2 B 0.5000 0.3785(2) 0.7500 0.0518(18) Uani 1 2 d S
F6 F 0.4728(3) 0.4137(3) 0.7783(3) 0.285(5) Uani 1 1 d .

loop_
_atom_site_aniso_label
_atom_site_aniso_U_11
_atom_site_aniso_U_22
_atom_site_aniso_U_33
_atom_site_aniso_U_23
_atom_site_aniso_U_13
_atom_site_aniso_U_12
Cu1 0.0200(2) 0.0210(2) 0.0338(2) -0.00395(15) -0.00132(15) 0.00375(14)
P1 0.0196(4) 0.0211(4) 0.0212(4) -0.0022(3) -0.0006(3) 0.0031(3)
P2 0.0190(4) 0.0314(4) 0.0280(4) -0.0002(3) -0.0012(3) 0.0026(3)
P3 0.0207(4) 0.0201(4) 0.0266(4) 0.0001(3) -0.0009(3) 0.0025(3)
P4 0.0302(4) 0.0271(4) 0.0214(4) -0.0005(3) -0.0016(3) 0.0076(3)
O1 0.0606(15) 0.0257(11) 0.0276(12) 0.0018(9) -0.0080(11) 0.0127(10)
O2 0.0240(10) 0.0255(10) 0.0265(11) -0.0058(8) 0.0045(8) -0.0002(9)
C1 0.0200(14) 0.0281(15) 0.0197(14) -0.0007(11) 0.0042(11) 0.0009(12)
C2 0.0244(15) 0.0232(14) 0.0236(15) 0.0003(12) 0.0002(12) -0.0017(12)
C3 0.0349(18) 0.0375(18) 0.0261(16) -0.0039(13) -0.0023(14) -0.0091(14)
C4 0.0267(16) 0.049(2) 0.0233(16) 0.0060(14) -0.0039(13) -0.0015(15)
C5 0.0275(16) 0.0422(18) 0.0325(17) 0.0040(14) 0.0016(14) 0.0110(14)
C6 0.0226(14) 0.0322(16) 0.0272(16) -0.0054(13) 0.0001(12) 0.0066(13)
C7 0.0287(16) 0.0212(14) 0.0230(15) -0.0049(12) 0.0037(12) 0.0023(12)
C8 0.0265(16) 0.0275(15) 0.0300(16) -0.0019(13) 0.0029(13) 0.0050(13)
C9 0.0305(17) 0.0329(17) 0.044(2) -0.0012(15) 0.0137(15) 0.0028(14)
C10 0.046(2) 0.0313(17) 0.0364(19) -0.0025(14) 0.0154(16) -0.0044(15)
C11 0.055(2) 0.0277(16) 0.0246(16) 0.0008(13) 0.0000(15) -0.0032(15)
C12 0.0330(17) 0.0282(16) 0.0262(16) -0.0017(12) -0.0041(13) -0.0018(13)
C13 0.0225(14) 0.0223(14) 0.0222(15) -0.0024(11) -0.0048(12) 0.0056(12)
C14 0.0345(17) 0.0255(15) 0.0249(16) -0.0004(12) -0.0002(13) 0.0044(13)
C15 0.052(2) 0.0320(17) 0.0237(16) -0.0085(13) 0.0002(15) 0.0039(15)
C16 0.051(2) 0.0287(17) 0.0345(19) -0.0100(14) -0.0039(16) -0.0050(15)
C17 0.0385(18) 0.0241(15) 0.0346(18) -0.0001(13) -0.0006(14) -0.0033(13)
C18 0.0254(15) 0.0232(14) 0.0234(15) -0.0011(12) -0.0022(12) 0.0053(12)
C19 0.0246(15) 0.0249(15) 0.0300(16) -0.0078(12) 0.0028(13) -0.0023(12)
C20 0.0375(18) 0.0255(15) 0.0363(18) -0.0055(13) 0.0069(15) 0.0002(14)
C21 0.048(2) 0.0259(16) 0.043(2) -0.0033(14) 0.0085(16) -0.0103(15)
C22 0.0307(18) 0.045(2) 0.052(2) -0.0115(17) 0.0117(16) -0.0115(16)
C23 0.0265(16) 0.0353(17) 0.047(2) -0.0062(15) 0.0022(14) -0.0009(14)
C24 0.0259(15) 0.0276(15) 0.0321(17) -0.0064(13) -0.0003(13) -0.0023(13)
C25 0.0295(17) 0.058(2) 0.0334(19) -0.0093(16) -0.0051(15) 0.0004(16)
C26 0.084(3) 0.084(3) 0.057(3) -0.009(2) -0.015(3) -0.029(3)
C27 0.122(5) 0.112(5) 0.072(4) -0.023(3) -0.029(4) -0.047(4)
C28 0.117(5) 0.143(5) 0.039(3) -0.021(3) -0.015(3) -0.017(4)
C29 0.077(3) 0.092(3) 0.032(2) -0.008(2) 0.004(2) 0.007(3)
C30 0.050(2) 0.058(2) 0.036(2) -0.0046(17) 0.0011(17) 0.0070(19)
C31 0.0260(16) 0.0337(17) 0.0415(19) 0.0089(14) 0.0075(14) 0.0081(14)
C32 0.032(2) 0.111(4) 0.049(2) 0.012(2) 0.0018(18) 0.028(2)
C33 0.051(3) 0.130(5) 0.066(3) 0.036(3) 0.018(2) 0.053(3)
C34 0.053(3) 0.051(2) 0.107(4) 0.043(3) 0.043(3) 0.031(2)
C35 0.051(2) 0.0294(18) 0.080(3) 0.0010(18) 0.032(2) 0.0011(17)
C36 0.0333(18) 0.0284(16) 0.055(2) -0.0025(15) 0.0113(16) -0.0001(14)
C37 0.0277(16) 0.0248(15) 0.0279(16) 0.0000(12) 0.0041(12) 0.0039(13)
C38 0.0259(16) 0.0378(17) 0.0328(18) 0.0023(14) 0.0012(13) -0.0007(13)
C39 0.0312(18) 0.048(2) 0.0393(19) -0.0004(16) -0.0072(15) 0.0018(16)
C40 0.043(2) 0.064(2) 0.0288(19) 0.0069(17) -0.0015(16) 0.0112(18)
C41 0.036(2) 0.084(3) 0.039(2) 0.020(2) 0.0059(17) 0.0040(19)
C42 0.0223(16) 0.065(2) 0.0383(19) 0.0122(17) -0.0003(14) 0.0015(16)
C43 0.0234(15) 0.0261(15) 0.0261(16) -0.0003(12) -0.0030(12) 0.0015(12)
C44 0.0248(16) 0.0240(15) 0.0400(18) -0.0038(13) -0.0057(13) 0.0031(13)
C45 0.0220(16) 0.0386(18) 0.056(2) -0.0056(16) -0.0025(15) 0.0051(14)
C46 0.0276(17) 0.047(2) 0.043(2) -0.0070(16) -0.0035(15) -0.0066(15)
C47 0.039(2) 0.0319(18) 0.063(2) -0.0191(17) 0.0021(18) -0.0050(15)
C48 0.0305(18) 0.0316(17) 0.063(2) -0.0149(16) 0.0098(17) 0.0010(14)
C49 0.0241(15) 0.0180(14) 0.0292(16) 0.0003(12) 0.0010(12) 0.0001(12)
C50 0.0278(16) 0.0203(14) 0.0342(17) 0.0023(13) -0.0028(13) 0.0019(12)
C51 0.0255(16) 0.0255(16) 0.051(2) -0.0048(15) 0.0005(15) 0.0059(13)
C52 0.0398(19) 0.0305(17) 0.044(2) -0.0083(15) 0.0090(16) 0.0044(15)
C53 0.055(2) 0.0365(18) 0.0296(18) -0.0012(14) 0.0069(16) 0.0005(16)
C54 0.0357(17) 0.0204(14) 0.0299(17) 0.0012(12) -0.0009(14) 0.0013(13)
C55 0.0370(18) 0.0311(16) 0.0236(15) -0.0027(13) 0.0013(13) 0.0079(14)
C56 0.051(2) 0.0318(17) 0.040(2) 0.0036(15) 0.0049(17) -0.0037(16)
C57 0.0354(19) 0.0398(19) 0.046(2) -0.0119(16) 0.0015(16) 0.0000(15)
C58 0.0355(18) 0.0451(19) 0.0349(19) -0.0089(15) -0.0067(15) 0.0091(15)
C59 0.0330(17) 0.0298(16) 0.0297(17) -0.0021(13) -0.0005(13) 0.0088(13)
C60 0.0236(15) 0.0262(15) 0.0245(15) -0.0035(12) 0.0029(12) 0.0063(12)
C61 0.0290(16) 0.0375(17) 0.0270(16) -0.0046(14) -0.0039(13) 0.0078(14)
C62 0.0343(18) 0.0411(19) 0.041(2) -0.0114(15) 0.0003(15) 0.0047(15)
C63 0.041(2) 0.057(2) 0.043(2) -0.0144(18) 0.0005(16) 0.0139(18)
C64 0.0248(17) 0.067(3) 0.050(2) -0.0163(19) -0.0005(16) 0.0039(17)
C65 0.0336(19) 0.050(2) 0.057(2) -0.0043(18) -0.0053(17) -0.0021(17)
C66 0.0311(18) 0.0364(18) 0.050(2) -0.0092(15) -0.0070(16) 0.0029(14)
C67 0.0265(15) 0.0264(15) 0.0248(15) -0.0005(12) -0.0059(12) -0.0002(12)
C68 0.0340(17) 0.0404(18) 0.0290(17) 0.0004(14) -0.0007(14) 0.0031(14)
C69 0.048(2) 0.0399(19) 0.0299(18) 0.0085(15) -0.0088(15) -0.0103(16)
C70 0.043(2) 0.0228(16) 0.052(2) 0.0056(15) -0.0166(17) -0.0044(14)
C71 0.0321(17) 0.0227(15) 0.049(2) -0.0035(14) -0.0083(15) -0.0018(13)
C72 0.0238(15) 0.0210(14) 0.0329(17) 0.0000(12) -0.0030(13) -0.0029(12)
B1 0.041(3) 0.026(3) 0.040(3) 0.000 0.011(3) 0.000
F1 0.186(4) 0.128(3) 0.116(3) 0.019(2) -0.011(3) 0.109(3)
F2 0.097(2) 0.162(3) 0.0624(18) 0.0342(19) -0.0061(16) -0.076(2)
F3 0.152(3) 0.0518(15) 0.141(3) 0.0045(17) -0.105(3) -0.0114(18)
B2 0.081(5) 0.016(3) 0.058(4) 0.000 -0.039(4) 0.000
F6 0.158(5) 0.322(7) 0.375(10) -0.286(8) -0.132(6) 0.104(5)

loop_
_atom_type_symbol
_atom_type_description
_atom_type_scat_dispersion_real
_atom_type_scat_dispersion_imag
_atom_type_scat_source
C C 0.0033 0.0016 'International Tables Vol C Tables 4.2.6.8 and 6.1.1.4'
H H 0.0000 0.0000 'International Tables Vol C Tables 4.2.6.8 and 6.1.1.4'
O O 0.0106 0.0060 'International Tables Vol C Tables 4.2.6.8 and 6.1.1.4'
P P 0.1023 0.0942 'International Tables Vol C Tables 4.2.6.8 and 6.1.1.4'
Cu Cu 0.3201 1.2651 'International Tables Vol C Tables 4.2.6.8 and 6.1.1.4'
B B 0.0013 0.0007 'International Tables Vol C Tables 4.2.6.8 and 6.1.1.4'
F F 0.0171 0.0103 'International Tables Vol C Tables 4.2.6.8 and 6.1.1.4'

loop_
_geom_angle_atom_site_label_1
_geom_angle_atom_site_label_2
_geom_angle_atom_site_label_3
_geom_angle
_geom_angle_site_symmetry_1
_geom_angle_site_symmetry_3
P1 Cu1 P3 121.85(3) . .
P1 Cu1 P2 113.87(3) . .
P3 Cu1 P2 121.33(3) . .
C13 P1 C1 105.04(13) . .
C13 P1 C7 103.45(13) . .
C1 P1 C7 103.41(13) . .
C13 P1 Cu1 115.20(9) . .
C1 P1 Cu1 113.80(9) . .
C7 P1 Cu1 114.59(9) . .
C31 P2 C25 105.03(16) . .
C31 P2 C24 102.04(14) . .
C25 P2 C24 103.93(15) . .
C31 P2 Cu1 113.96(11) . .
C25 P2 Cu1 110.40(12) . .
C24 P2 Cu1 120.00(10) . .
C49 P3 C37 105.22(13) . .
C49 P3 C43 100.96(13) . .
C37 P3 C43 103.35(13) . .
C49 P3 Cu1 117.18(9) . .
C37 P3 Cu1 109.01(10) . .
C43 P3 Cu1 119.45(10) . .
C61 P4 C67 101.91(14) . .
C61 P4 C60 102.91(13) . .
C67 P4 C60 102.40(13) . .
C54 O1 C55 120.5(2) . .
C18 O2 C19 117.9(2) . .
C6 C1 C2 119.5(3) . .
C6 C1 P1 122.1(2) . .
C2 C1 P1 118.4(2) . .
C3 C2 C1 120.1(3) . .
C3 C2 H2 120.0 . .
C1 C2 H2 120.0 . .
C2 C3 C4 119.9(3) . .
C2 C3 H3 120.0 . .
C4 C3 H3 120.0 . .
C5 C4 C3 120.0(3) . .
C5 C4 H4 120.0 . .
C3 C4 H4 120.0 . .
C4 C5 C6 120.3(3) . .
C4 C5 H5 119.9 . .
C6 C5 H5 119.9 . .
C1 C6 C5 120.1(3) . .
C1 C6 H6 119.9 . .
C5 C6 H6 119.9 . .
C8 C7 C12 118.6(3) . .
C8 C7 P1 122.7(2) . .
C12 C7 P1 118.3(2) . .
C9 C8 C7 120.3(3) . .
C9 C8 H8 119.8 . .
C7 C8 H8 119.8 . .
C10 C9 C8 120.5(3) . .
C10 C9 H9 119.8 . .
C8 C9 H9 119.8 . .
C9 C10 C11 119.7(3) . .
C9 C10 H10 120.2 . .
C11 C10 H10 120.2 . .
C10 C11 C12 120.1(3) . .
C10 C11 H11 119.9 . .
C12 C11 H11 119.9 . .
C11 C12 C7 120.8(3) . .
C11 C12 H12 119.6 . .
C7 C12 H12 119.6 . .
C14 C13 C18 118.2(3) . .
C14 C13 P1 124.9(2) . .
C18 C13 P1 116.8(2) . .
C13 C14 C15 120.7(3) . .
C13 C14 H14 119.6 . .
C15 C14 H14 119.6 . .
C14 C15 C16 119.9(3) . .
C14 C15 H15 120.0 . .
C16 C15 H15 120.0 . .
C17 C16 C15 120.4(3) . .
C17 C16 H16 119.8 . .
C15 C16 H16 119.8 . .
C16 C17 C18 119.4(3) . .
C16 C17 H17 120.3 . .
C18 C17 H17 120.3 . .
C17 C18 O2 124.2(3) . .
C17 C18 C13 121.3(3) . .
O2 C18 C13 114.5(2) . .
C20 C19 C24 122.1(3) . .
C20 C19 O2 119.4(3) . .
C24 C19 O2 118.4(3) . .
C19 C20 C21 119.4(3) . .
C19 C20 H20 120.3 . .
C21 C20 H20 120.3 . .
C20 C21 C22 120.0(3) . .
C20 C21 H21 120.0 . .
C22 C21 H21 120.0 . .
C23 C22 C21 120.0(3) . .
C23 C22 H22 120.0 . .
C21 C22 H22 120.0 . .
C22 C23 C24 121.3(3) . .
C22 C23 H23 119.3 . .
C24 C23 H23 119.3 . .
C19 C24 C23 117.2(3) . .
C19 C24 P2 120.7(2) . .
C23 C24 P2 122.1(2) . .
C26 C25 C30 119.1(4) . .
C26 C25 P2 123.8(3) . .
C30 C25 P2 117.1(3) . .
C25 C26 C27 120.2(5) . .
C25 C26 H26 119.9 . .
C27 C26 H26 119.9 . .
C28 C27 C26 119.2(5) . .
C28 C27 H27 120.4 . .
C26 C27 H27 120.4 . .
C29 C28 C27 121.0(5) . .
C29 C28 H28 119.5 . .
C27 C28 H28 119.5 . .
C28 C29 C30 120.1(5) . .
C28 C29 H29 119.9 . .
C30 C29 H29 119.9 . .
C29 C30 C25 120.1(4) . .
C29 C30 H30 119.9 . .
C25 C30 H30 119.9 . .
C36 C31 C32 119.6(3) . .
C36 C31 P2 117.6(3) . .
C32 C31 P2 122.9(3) . .
C33 C32 C31 119.3(4) . .
C33 C32 H32 120.3 . .
C31 C32 H32 120.3 . .
C32 C33 C34 120.4(4) . .
C32 C33 H33 119.8 . .
C34 C33 H33 119.8 . .
C33 C34 C35 121.1(4) . .
C33 C34 H34 119.5 . .
C35 C34 H34 119.5 . .
C34 C35 C36 119.0(4) . .
C34 C35 H35 120.5 . .
C36 C35 H35 120.5 . .
C31 C36 C35 120.6(4) . .
C31 C36 H36 119.7 . .
C35 C36 H36 119.7 . .
C42 C37 C38 118.0(3) . .
C42 C37 P3 121.2(2) . .
C38 C37 P3 120.4(2) . .
C39 C38 C37 120.8(3) . .
C39 C38 H38 119.6 . .
C37 C38 H38 119.6 . .
C40 C39 C38 120.9(3) . .
C40 C39 H39 119.5 . .
C38 C39 H39 119.5 . .
C39 C40 C41 119.0(3) . .
C39 C40 H40 120.5 . .
C41 C40 H40 120.5 . .
C40 C41 C42 120.5(3) . .
C40 C41 H41 119.7 . .
C42 C41 H41 119.7 . .
C37 C42 C41 120.8(3) . .
C37 C42 H42 119.6 . .
C41 C42 H42 119.6 . .
C44 C43 C48 118.4(3) . .
C44 C43 P3 119.2(2) . .
C48 C43 P3 122.4(2) . .
C43 C44 C45 120.9(3) . .
C43 C44 H44 119.6 . .
C45 C44 H44 119.6 . .
C46 C45 C44 120.3(3) . .
C46 C45 H45 119.9 . .
C44 C45 H45 119.9 . .
C47 C46 C45 119.3(3) . .
C47 C46 H46 120.4 . .
C45 C46 H46 120.4 . .
C46 C47 C48 120.3(3) . .
C46 C47 H47 119.9 . .
C48 C47 H47 119.9 . .
C47 C48 C43 120.9(3) . .
C47 C48 H48 119.6 . .
C43 C48 H48 119.6 . .
C54 C49 C50 117.9(3) . .
C54 C49 P3 116.5(2) . .
C50 C49 P3 125.3(2) . .
C51 C50 C49 120.5(3) . .
C51 C50 H50 119.8 . .
C49 C50 H50 119.8 . .
C52 C51 C50 120.3(3) . .
C52 C51 H51 119.8 . .
C50 C51 H51 119.8 . .
C51 C52 C53 120.4(3) . .
C51 C52 H52 119.8 . .
C53 C52 H52 119.8 . .
C54 C53 C52 119.3(3) . .
C54 C53 H53 120.4 . .
C52 C53 H53 120.4 . .
O1 C54 C53 123.2(3) . .
O1 C54 C49 115.1(3) . .
C53 C54 C49 121.6(3) . .
C60 C55 O1 116.9(3) . .
C60 C55 C56 122.6(3) . .
O1 C55 C56 120.3(3) . .
C57 C56 C55 119.1(3) . .
C57 C56 H56 120.4 . .
C55 C56 H56 120.4 . .
C56 C57 C58 119.5(3) . .
C56 C57 H57 120.2 . .
C58 C57 H57 120.2 . .
C59 C58 C57 120.7(3) . .
C59 C58 H58 119.6 . .
C57 C58 H58 119.6 . .
C58 C59 C60 121.2(3) . .
C58 C59 H59 119.4 . .
C60 C59 H59 119.4 . .
C55 C60 C59 116.8(3) . .
C55 C60 P4 118.6(2) . .
C59 C60 P4 124.4(2) . .
C62 C61 C66 118.0(3) . .
C62 C61 P4 123.5(3) . .
C66 C61 P4 118.2(2) . .
C61 C62 C63 120.9(3) . .
C61 C62 H62 119.5 . .
C63 C62 H62 119.5 . .
C64 C63 C62 119.7(3) . .
C64 C63 H63 120.2 . .
C62 C63 H63 120.2 . .
C65 C64 C63 120.0(3) . .
C65 C64 H64 120.0 . .
C63 C64 H64 120.0 . .
C64 C65 C66 120.2(3) . .
C64 C65 H65 119.9 . .
C66 C65 H65 119.9 . .
C65 C66 C61 121.0(3) . .
C65 C66 H66 119.5 . .
C61 C66 H66 119.5 . .
C72 C67 C68 118.9(3) . .
C72 C67 P4 116.4(2) . .
C68 C67 P4 124.7(2) . .
C69 C68 C67 120.5(3) . .
C69 C68 H68 119.8 . .
C67 C68 H68 119.8 . .
C68 C69 C70 119.8(3) . .
C68 C69 H69 120.1 . .
C70 C69 H69 120.1 . .
C71 C70 C69 120.7(3) . .
C71 C70 H70 119.6 . .
C69 C70 H70 119.6 . .
C70 C71 C72 119.3(3) . .
C70 C71 H71 120.4 . .
C72 C71 H71 120.4 . .
C67 C72 C71 120.9(3) . .
C67 C72 H72 119.6 . .
C71 C72 H72 119.6 . .
F2 B1 F2 109.7(5) . 4_556
F2 B1 F1 105.4(2) . 4_556
F2 B1 F1 109.8(3) 4_556 4_556
F2 B1 F1 109.8(3) . .
F2 B1 F1 105.4(2) 4_556 .
F1 B1 F1 116.8(5) 4_556 .
F6 B2 F6 91.9(9) 4_656 .
F6 B2 F3 112.5(4) 4_656 .
F6 B2 F3 110.3(3) . .
F6 B2 F3 110.3(3) 4_656 4_656
F6 B2 F3 112.5(4) . 4_656
F3 B2 F3 116.7(5) . 4_656

loop_
_geom_bond_atom_site_label_1
_geom_bond_atom_site_label_2
_geom_bond_distance
_geom_bond_site_symmetry_2
Cu1 P1 2.2686(8) .
Cu1 P3 2.2719(8) .
Cu1 P2 2.2782(9) .
P1 C13 1.819(3) .
P1 C1 1.821(3) .
P1 C7 1.823(3) .
P2 C31 1.813(3) .
P2 C25 1.823(3) .
P2 C24 1.829(3) .
P3 C49 1.819(3) .
P3 C37 1.826(3) .
P3 C43 1.837(3) .
P4 C61 1.832(3) .
P4 C67 1.834(3) .
P4 C60 1.846(3) .
O1 C54 1.381(4) .
O1 C55 1.399(4) .
O2 C18 1.386(4) .
O2 C19 1.394(3) .
C1 C6 1.384(4) .
C1 C2 1.392(4) .
C2 C3 1.381(4) .
C2 H2 0.9300 .
C3 C4 1.389(5) .
C3 H3 0.9300 .
C4 C5 1.373(4) .
C4 H4 0.9300 .
C5 C6 1.386(4) .
C5 H5 0.9300 .
C6 H6 0.9300 .
C7 C8 1.386(4) .
C7 C12 1.396(4) .
C8 C9 1.389(4) .
C8 H8 0.9300 .
C9 C10 1.379(5) .
C9 H9 0.9300 .
C10 C11 1.382(5) .
C10 H10 0.9300 .
C11 C12 1.380(5) .
C11 H11 0.9300 .
C12 H12 0.9300 .
C13 C14 1.387(4) .
C13 C18 1.405(4) .
C14 C15 1.386(4) .
C14 H14 0.9300 .
C15 C16 1.390(5) .
C15 H15 0.9300 .
C16 C17 1.378(5) .
C16 H16 0.9300 .
C17 C18 1.380(4) .
C17 H17 0.9300 .
C19 C20 1.377(4) .
C19 C24 1.395(4) .
C20 C21 1.384(5) .
C20 H20 0.9300 .
C21 C22 1.387(5) .
C21 H21 0.9300 .
C22 C23 1.377(5) .
C22 H22 0.9300 .
C23 C24 1.400(4) .
C23 H23 0.9300 .
C25 C26 1.389(6) .
C25 C30 1.399(5) .
C26 C27 1.397(7) .
C26 H26 0.9300 .
C27 C28 1.383(8) .
C27 H27 0.9300 .
C28 C29 1.366(8) .
C28 H28 0.9300 .
C29 C30 1.383(5) .
C29 H29 0.9300 .
C30 H30 0.9300 .
C31 C36 1.384(5) .
C31 C32 1.407(5) .
C32 C33 1.377(6) .
C32 H32 0.9300 .
C33 C34 1.376(7) .
C33 H33 0.9300 .
C34 C35 1.381(7) .
C34 H34 0.9300 .
C35 C36 1.388(5) .
C35 H35 0.9300 .
C36 H36 0.9300 .
C37 C42 1.378(4) .
C37 C38 1.390(4) .
C38 C39 1.374(5) .
C38 H38 0.9300 .
C39 C40 1.373(5) .
C39 H39 0.9300 .
C40 C41 1.371(5) .
C40 H40 0.9300 .
C41 C42 1.388(5) .
C41 H41 0.9300 .
C42 H42 0.9300 .
C43 C44 1.376(4) .
C43 C48 1.378(4) .
C44 C45 1.380(4) .
C44 H44 0.9300 .
C45 C46 1.374(5) .
C45 H45 0.9300 .
C46 C47 1.372(5) .
C46 H46 0.9300 .
C47 C48 1.380(5) .
C47 H47 0.9300 .
C48 H48 0.9300 .
C49 C54 1.390(4) .
C49 C50 1.397(4) .
C50 C51 1.383(4) .
C50 H50 0.9300 .
C51 C52 1.369(5) .
C51 H51 0.9300 .
C52 C53 1.381(5) .
C52 H52 0.9300 .
C53 C54 1.380(4) .
C53 H53 0.9300 .
C55 C60 1.377(4) .
C55 C56 1.400(5) .
C56 C57 1.372(5) .
C56 H56 0.9300 .
C57 C58 1.386(5) .
C57 H57 0.9300 .
C58 C59 1.376(5) .
C58 H58 0.9300 .
C59 C60 1.403(4) .
C59 H59 0.9300 .
C61 C62 1.389(4) .
C61 C66 1.394(5) .
C62 C63 1.389(5) .
C62 H62 0.9300 .
C63 C64 1.385(5) .
C63 H63 0.9300 .
C64 C65 1.369(5) .
C64 H64 0.9300 .
C65 C66 1.381(5) .
C65 H65 0.9300 .
C66 H66 0.9300 .
C67 C72 1.387(4) .
C67 C68 1.389(4) .
C68 C69 1.386(5) .
C68 H68 0.9300 .
C69 C70 1.385(5) .
C69 H69 0.9300 .
C70 C71 1.371(5) .
C70 H70 0.9300 .
C71 C72 1.395(4) .
C71 H71 0.9300 .
C72 H72 0.9300 .
B1 F2 1.336(4) .
B1 F2 1.336(4) 4_556
B1 F1 1.366(4) 4_556
B1 F1 1.366(4) .
F3 B2 1.320(4) .
B2 F6 1.241(5) 4_656
B2 F6 1.241(5) .
B2 F3 1.320(4) 4_656

loop_
_geom_torsion_atom_site_label_1
_geom_torsion_atom_site_label_2
_geom_torsion_atom_site_label_3
_geom_torsion_atom_site_label_4
_geom_torsion
P3 Cu1 P1 C13 -152.39(10)
P2 Cu1 P1 C13 8.41(11)
P3 Cu1 P1 C1 86.22(10)
P2 Cu1 P1 C1 -112.98(10)
P3 Cu1 P1 C7 -32.51(11)
P2 Cu1 P1 C7 128.29(11)
P1 Cu1 P2 C31 179.38(12)
P3 Cu1 P2 C31 -19.71(13)
P1 Cu1 P2 C25 -62.70(13)
P3 Cu1 P2 C25 98.21(13)
P1 Cu1 P2 C24 58.04(12)
P3 Cu1 P2 C24 -141.04(11)
P1 Cu1 P3 C49 -149.77(11)
P2 Cu1 P3 C49 50.84(12)
P1 Cu1 P3 C37 90.96(11)
P2 Cu1 P3 C37 -68.43(11)
P1 Cu1 P3 C43 -27.41(12)
P2 Cu1 P3 C43 173.21(11)
C13 P1 C1 C6 24.1(3)
C7 P1 C1 C6 -84.1(3)
Cu1 P1 C1 C6 151.0(2)
C13 P1 C1 C2 -157.8(2)
C7 P1 C1 C2 94.1(2)
Cu1 P1 C1 C2 -30.9(2)
C6 C1 C2 C3 2.2(4)
P1 C1 C2 C3 -176.0(2)
C1 C2 C3 C4 -0.9(4)
C2 C3 C4 C5 -0.8(5)
C3 C4 C5 C6 1.3(5)
C2 C1 C6 C5 -1.7(4)
P1 C1 C6 C5 176.4(2)
C4 C5 C6 C1 0.0(5)
C13 P1 C7 C8 -105.2(2)
C1 P1 C7 C8 4.1(3)
Cu1 P1 C7 C8 128.6(2)
C13 P1 C7 C12 81.5(2)
C1 P1 C7 C12 -169.2(2)
Cu1 P1 C7 C12 -44.7(2)
C12 C7 C8 C9 0.6(4)
P1 C7 C8 C9 -172.7(2)
C7 C8 C9 C10 -1.6(5)
C8 C9 C10 C11 1.0(5)
C9 C10 C11 C12 0.4(5)
C10 C11 C12 C7 -1.4(5)
C8 C7 C12 C11 0.9(4)
P1 C7 C12 C11 174.4(2)
C1 P1 C13 C14 -106.1(3)
C7 P1 C13 C14 2.0(3)
Cu1 P1 C13 C14 127.9(2)
C1 P1 C13 C18 77.9(2)
C7 P1 C13 C18 -174.0(2)
Cu1 P1 C13 C18 -48.2(2)
C18 C13 C14 C15 1.1(4)
P1 C13 C14 C15 -174.9(2)
C13 C14 C15 C16 0.3(5)
C14 C15 C16 C17 -0.4(5)
C15 C16 C17 C18 -1.0(5)
C16 C17 C18 O2 -175.4(3)
C16 C17 C18 C13 2.4(5)
C19 O2 C18 C17 -28.8(4)
C19 O2 C18 C13 153.2(2)
C14 C13 C18 C17 -2.5(4)
P1 C13 C18 C17 173.9(2)
C14 C13 C18 O2 175.6(2)
P1 C13 C18 O2 -8.1(3)
C18 O2 C19 C20 91.0(3)
C18 O2 C19 C24 -92.6(3)
C24 C19 C20 C21 2.7(5)
O2 C19 C20 C21 179.0(3)
C19 C20 C21 C22 -0.2(5)
C20 C21 C22 C23 -2.2(5)
C21 C22 C23 C24 2.1(5)
C20 C19 C24 C23 -2.8(4)
O2 C19 C24 C23 -179.1(3)
C20 C19 C24 P2 176.3(2)
O2 C19 C24 P2 0.0(4)
C22 C23 C24 C19 0.4(5)
C22 C23 C24 P2 -178.7(3)
C31 P2 C24 C19 -159.0(3)
C25 P2 C24 C19 92.0(3)
Cu1 P2 C24 C19 -31.9(3)
C31 P2 C24 C23 20.0(3)
C25 P2 C24 C23 -89.0(3)
Cu1 P2 C24 C23 147.1(2)
C31 P2 C25 C26 -91.9(4)
C24 P2 C25 C26 14.9(4)
Cu1 P2 C25 C26 144.8(4)
C31 P2 C25 C30 88.9(3)
C24 P2 C25 C30 -164.3(3)
Cu1 P2 C25 C30 -34.4(3)
C30 C25 C26 C27 -2.9(7)
P2 C25 C26 C27 177.9(4)
C25 C26 C27 C28 -1.7(10)
C26 C27 C28 C29 3.7(11)
C27 C28 C29 C30 -0.9(9)
C28 C29 C30 C25 -3.9(7)
C26 C25 C30 C29 5.8(6)
P2 C25 C30 C29 -175.0(3)
C25 P2 C31 C36 -173.5(3)
C24 P2 C31 C36 78.3(3)
Cu1 P2 C31 C36 -52.6(3)
C25 P2 C31 C32 6.7(4)
C24 P2 C31 C32 -101.5(3)
Cu1 P2 C31 C32 127.7(3)
C36 C31 C32 C33 -0.3(6)
P2 C31 C32 C33 179.4(4)
C31 C32 C33 C34 0.0(7)
C32 C33 C34 C35 -0.1(7)
C33 C34 C35 C36 0.6(6)
C32 C31 C36 C35 0.8(5)
P2 C31 C36 C35 -179.0(3)
C34 C35 C36 C31 -0.9(5)
C49 P3 C37 C42 124.7(3)
C43 P3 C37 C42 19.2(3)
Cu1 P3 C37 C42 -108.8(3)
C49 P3 C37 C38 -62.0(3)
C43 P3 C37 C38 -167.5(2)
Cu1 P3 C37 C38 64.4(3)
C42 C37 C38 C39 -0.4(5)
P3 C37 C38 C39 -173.8(3)
C37 C38 C39 C40 0.0(5)
C38 C39 C40 C41 -0.3(6)
C39 C40 C41 C42 0.9(6)
C38 C37 C42 C41 1.0(5)
P3 C37 C42 C41 174.3(3)
C40 C41 C42 C37 -1.2(6)
C49 P3 C43 C44 155.7(2)
C37 P3 C43 C44 -95.6(3)
Cu1 P3 C43 C44 25.7(3)
C49 P3 C43 C48 -25.3(3)
C37 P3 C43 C48 83.4(3)
Cu1 P3 C43 C48 -155.4(3)
C48 C43 C44 C45 0.1(5)
P3 C43 C44 C45 179.0(3)
C43 C44 C45 C46 0.8(5)
C44 C45 C46 C47 -1.1(6)
C45 C46 C47 C48 0.6(6)
C46 C47 C48 C43 0.2(6)
C44 C43 C48 C47 -0.6(5)
P3 C43 C48 C47 -179.5(3)
C37 P3 C49 C54 177.2(2)
C43 P3 C49 C54 -75.6(2)
Cu1 P3 C49 C54 55.9(3)
C37 P3 C49 C50 -8.2(3)
C43 P3 C49 C50 99.0(3)
Cu1 P3 C49 C50 -129.5(2)
C54 C49 C50 C51 -0.1(4)
P3 C49 C50 C51 -174.6(2)
C49 C50 C51 C52 0.6(5)
C50 C51 C52 C53 -0.5(5)
C51 C52 C53 C54 -0.2(5)
C55 O1 C54 C53 -35.9(5)
C55 O1 C54 C49 147.4(3)
C52 C53 C54 O1 -175.7(3)
C52 C53 C54 C49 0.8(5)
C50 C49 C54 O1 176.1(3)
P3 C49 C54 O1 -8.9(4)
C50 C49 C54 C53 -0.7(5)
P3 C49 C54 C53 174.4(3)
C54 O1 C55 C60 138.8(3)
C54 O1 C55 C56 -46.0(4)
C60 C55 C56 C57 -1.8(5)
O1 C55 C56 C57 -176.7(3)
C55 C56 C57 C58 1.2(5)
C56 C57 C58 C59 -0.2(5)
C57 C58 C59 C60 -0.3(5)
O1 C55 C60 C59 176.3(3)
C56 C55 C60 C59 1.2(4)
O1 C55 C60 P4 0.7(4)
C56 C55 C60 P4 -174.4(3)
C58 C59 C60 C55 -0.2(4)
C58 C59 C60 P4 175.2(2)
C61 P4 C60 C55 -91.9(3)
C67 P4 C60 C55 162.6(2)
C61 P4 C60 C59 92.8(3)
C67 P4 C60 C59 -12.7(3)
C67 P4 C61 C62 134.4(3)
C60 P4 C61 C62 28.5(3)
C67 P4 C61 C66 -52.3(3)
C60 P4 C61 C66 -158.2(3)
C66 C61 C62 C63 -0.8(5)
P4 C61 C62 C63 172.5(3)
C61 C62 C63 C64 3.4(5)
C62 C63 C64 C65 -3.1(6)
C63 C64 C65 C66 0.1(6)
C64 C65 C66 C61 2.6(6)
C62 C61 C66 C65 -2.2(5)
P4 C61 C66 C65 -175.9(3)
C61 P4 C67 C72 149.2(2)
C60 P4 C67 C72 -104.5(2)
C61 P4 C67 C68 -28.8(3)
C60 P4 C67 C68 77.5(3)
C72 C67 C68 C69 1.3(5)
P4 C67 C68 C69 179.3(2)
C67 C68 C69 C70 -0.1(5)
C68 C69 C70 C71 -0.2(5)
C69 C70 C71 C72 -0.7(5)
C68 C67 C72 C71 -2.3(4)
P4 C67 C72 C71 179.6(2)
C70 C71 C72 C67 2.0(4)
